data_7212766
loop_
_publ_author_name
'Su, Zhi'
'Chen, Man-Sheng'
'Fan, Jian'
'Chen, Min'
'Chen, Shui-Sheng'
'Luo, Li'
'Sun, Wei-Yin'

_publ_section_title
;
 Spontaneous resolution of two homochiral ferroelectric cadmium(ii)
 frameworks and an achiral framework from a one-pot reaction involving
 achiral rigid ligands
;
_journal_issue 7
_journal_name_full CrystEngComm
_journal_page_first 2040
_journal_paper_doi 10.1039/c0ce00054j
_journal_volume 12
_journal_year 2010
_chemical_formula_moiety 'C23 H16 Cd N6 O4, 2(H2 O)'
_chemical_formula_sum 'C23 H20 Cd N6 O6'
_chemical_formula_weight 588.82
_chemical_name_systematic
;
?
;
_space_group_IT_number 78
_symmetry_cell_setting tetragonal
_symmetry_space_group_name_Hall 'P 4cw'
_symmetry_space_group_name_H-M 'P 43'
_atom_sites_solution_hydrogens geom
_atom_sites_solution_primary direct
_atom_sites_solution_secondary difmap
_audit_creation_method SHELXL-97
_cell_angle_alpha 90.00
_cell_angle_beta 90.00
_cell_angle_gamma 90.00
_cell_formula_units_Z 4
_cell_length_a 9.0752(5)
_cell_length_b 9.0752(5)
_cell_length_c 27.014(3)
_cell_measurement_reflns_used 4251
_cell_measurement_temperature 293(2)
_cell_measurement_theta_max 28.25
_cell_measurement_theta_min 2.24
_cell_volume 2224.9(3)
_computing_cell_refinement 'Bruker SMART'
_computing_data_collection 'Bruker SMART'
_computing_data_reduction 'Bruker SAINT'
_computing_molecular_graphics 'Bruker SHELXTL'
_computing_publication_material 'Bruker SHELXTL'
_computing_structure_refinement 'SHELXL-97 (Sheldrick, 1997)'
_computing_structure_solution 'SHELXS-97 (Sheldrick, 1990)'
_diffrn_ambient_temperature 293(2)
_diffrn_measured_fraction_theta_full 0.999
_diffrn_measured_fraction_theta_max 0.999
_diffrn_radiation_monochromator graphite
_diffrn_radiation_source 'fine-focus sealed tube'
_diffrn_radiation_type MoK\a
_diffrn_radiation_wavelength 0.71073
_diffrn_reflns_av_R_equivalents 0.0642
_diffrn_reflns_av_sigmaI/netI 0.0611
_diffrn_reflns_limit_h_max 9
_diffrn_reflns_limit_h_min -10
_diffrn_reflns_limit_k_max 10
_diffrn_reflns_limit_k_min -8
_diffrn_reflns_limit_l_max 32
_diffrn_reflns_limit_l_min -31
_diffrn_reflns_number 11301
_diffrn_reflns_theta_full 25.24
_diffrn_reflns_theta_max 25.24
_diffrn_reflns_theta_min 2.24
_exptl_absorpt_coefficient_mu 1.037
_exptl_absorpt_correction_T_max 0.8770
_exptl_absorpt_correction_T_min 0.7461
_exptl_absorpt_correction_type multi-scan
_exptl_absorpt_process_details sadabs,bruker(2000)
_exptl_crystal_colour colorless
_exptl_crystal_density_diffrn 1.746
_exptl_crystal_density_method 'not measured'
_exptl_crystal_description claviform
_exptl_crystal_F_000 1168
_exptl_crystal_size_max 0.30
_exptl_crystal_size_mid 0.15
_exptl_crystal_size_min 0.13
_refine_diff_density_max 0.905
_refine_diff_density_min -0.582
_refine_diff_density_rms 0.078
_refine_ls_abs_structure_details 'Flack H D (1983), Acta Cryst. A39, 876-881'
_refine_ls_abs_structure_Flack -0.01(3)
_refine_ls_extinction_method none
_refine_ls_goodness_of_fit_ref 0.959
_refine_ls_hydrogen_treatment constr
_refine_ls_matrix_type full
_refine_ls_number_parameters 325
_refine_ls_number_reflns 4010
_refine_ls_number_restraints 1
_refine_ls_restrained_S_all 0.959
_refine_ls_R_factor_all 0.0417
_refine_ls_R_factor_gt 0.0389
_refine_ls_shift/su_max 0.000
_refine_ls_shift/su_mean 0.000
_refine_ls_structure_factor_coef Fsqd
_refine_ls_weighting_details 'calc w=1/[\s^2^(Fo^2^)+(0.0530P)^2^+0.0000P] where P=(Fo^2^+2Fc^2^)/3'
_refine_ls_weighting_scheme calc
_refine_ls_wR_factor_gt 0.0897
_refine_ls_wR_factor_ref 0.0914
_reflns_number_gt 3810
_reflns_number_total 4010
_reflns_threshold_expression >2sigma(I)
_cod_data_source_file c0ce00054j.txt
_cod_data_source_block 1L
_cod_depositor_comments
;
The following automatic conversions were performed:

'_symmetry_cell_setting' value 'Tetragonal' changed to 'tetragonal'
according to /home/saulius/struct/CIF-dictionaries/cif_core.dic
dictionary named 'cif_core.dic' version 2.4.2 from 2011-04-26.

Automatic conversion script
Id: cif_fix_values 1891 2012-01-12 08:04:46Z andrius 
;
_cod_database_code 7212766

loop_
_symmetry_equiv_pos_as_xyz
'x, y, z'
'-x, -y, z+1/2'
'-y, x, z+3/4'
'y, -x, z+1/4'

loop_
_atom_site_label
_atom_site_type_symbol
_atom_site_fract_x
_atom_site_fract_y
_atom_site_fract_z
_atom_site_U_iso_or_equiv
_atom_site_adp_type
_atom_site_occupancy
_atom_site_symmetry_multiplicity
_atom_site_calc_flag
_atom_site_refinement_flags
C1 C 0.4737(6) 0.8842(6) 0.6966(2) 0.0288(12) Uani 1 1 d .
C2 C 0.5129(6) 0.7883(5) 0.7336(2) 0.0262(12) Uani 1 1 d .
H6A H 0.5850 0.8138 0.7565 0.031 Uiso 1 1 calc R
C3 C 0.4436(5) 0.6539(5) 0.7362(2) 0.0246(11) Uani 1 1 d .
C4 C 0.3362(6) 0.6141(6) 0.70213(19) 0.0275(12) Uani 1 1 d .
H4A H 0.2928 0.5213 0.7034 0.033 Uiso 1 1 calc R
C5 C 0.2945(6) 0.7158(6) 0.66591(19) 0.0258(11) Uani 1 1 d .
C6 C 0.3651(6) 0.8506(6) 0.6626(2) 0.0316(13) Uani 1 1 d .
H2A H 0.3399 0.9174 0.6379 0.038 Uiso 1 1 calc R
C7 C 0.6223(6) 1.0799(6) 0.6553(2) 0.0334(13) Uani 1 1 d .
H9A H 0.6355 1.0322 0.6252 0.040 Uiso 1 1 calc R
C8 C 0.6316(7) 1.2381(6) 0.7132(2) 0.0401(15) Uani 1 1 d .
H8A H 0.6539 1.3230 0.7309 0.048 Uiso 1 1 calc R
C9 C 0.5510(7) 1.1262(6) 0.7305(2) 0.0386(15) Uani 1 1 d .
H7A H 0.5074 1.1193 0.7616 0.046 Uiso 1 1 calc R
C10 C 0.4007(6) 0.4384(6) 0.7917(2) 0.0293(13) Uani 1 1 d .
H15A H 0.3076 0.4144 0.7798 0.035 Uiso 1 1 calc R
C11 C 0.6007(6) 0.4341(6) 0.8328(2) 0.0321(13) Uani 1 1 d .
H14A H 0.6734 0.4057 0.8550 0.039 Uiso 1 1 calc R
C12 C 0.6105(6) 0.5499(6) 0.8004(2) 0.0316(13) Uani 1 1 d .
H13A H 0.6892 0.6148 0.7970 0.038 Uiso 1 1 calc R
C13 C 0.1230(5) 0.5480(6) 0.6238(2) 0.0316(11) Uani 1 1 d .
H12A H 0.1652 0.4604 0.6347 0.038 Uiso 1 1 calc R
C14 C -0.0212(7) 0.7045(7) 0.5891(2) 0.0450(16) Uani 1 1 d .
H11A H -0.0995 0.7454 0.5716 0.054 Uiso 1 1 calc R
C15 C 0.0879(7) 0.7805(6) 0.6112(2) 0.0397(15) Uani 1 1 d .
H10A H 0.0997 0.8823 0.6109 0.048 Uiso 1 1 calc R
C16 C 1.1014(7) 1.0980(6) 0.5381(2) 0.0394(15) Uani 1 1 d .
C17 C 1.0621(7) 1.0100(7) 0.4995(2) 0.0431(16) Uani 1 1 d .
H17A H 0.9638 1.0032 0.4901 0.052 Uiso 1 1 calc R
C18 C 1.1698(7) 0.9298(7) 0.4740(2) 0.0451(16) Uani 1 1 d .
H18A H 1.1419 0.8661 0.4487 0.054 Uiso 1 1 calc R
C19 C 1.3158(7) 0.9441(6) 0.4859(3) 0.0393(15) Uani 1 1 d .
C20 C 1.3548(7) 1.0337(7) 0.5260(2) 0.0434(16) Uani 1 1 d .
H20A H 1.4533 1.0425 0.5351 0.052 Uiso 1 1 calc R
C21 C 1.2488(7) 1.1087(6) 0.5521(2) 0.0391(14) Uani 1 1 d .
H21A H 1.2754 1.1666 0.5791 0.047 Uiso 1 1 calc R
C22 C 0.9867(7) 1.1849(6) 0.5662(2) 0.0385(15) Uani 1 1 d .
C23 C 1.4336(8) 0.8712(7) 0.4542(2) 0.0457(17) Uani 1 1 d .
Cd1 Cd 0.81845(4) 1.37670(4) 0.625043(17) 0.02461(11) Uani 1 1 d .
N1 N 0.6765(5) 1.2105(5) 0.66603(17) 0.0315(11) Uani 1 1 d .
N2 N 0.5455(5) 1.0241(5) 0.69353(16) 0.0273(10) Uani 1 1 d .
N3 N 0.4673(5) 0.3671(5) 0.82711(17) 0.0278(10) Uani 1 1 d .
N4 N 0.4829(5) 0.5513(4) 0.77431(16) 0.0244(10) Uani 1 1 d .
N5 N 0.0027(5) 0.5535(6) 0.59675(19) 0.0376(12) Uani 1 1 d .
N6 N 0.1786(5) 0.6807(4) 0.63405(17) 0.0257(11) Uani 1 1 d .
O1 O 1.0157(5) 1.2224(5) 0.61014(16) 0.0510(12) Uani 1 1 d .
O2 O 0.8675(5) 1.2157(5) 0.54660(19) 0.0523(12) Uani 1 1 d .
O3 O 1.3984(6) 0.7712(5) 0.42630(18) 0.0604(14) Uani 1 1 d .
O4 O 1.5604(5) 0.9232(5) 0.45580(17) 0.0524(12) Uani 1 1 d .
O1W O 0.7074(6) 0.9452(7) 0.5463(2) 0.0809(18) Uani 1 1 d .
O2W O 0.7661(7) 0.2340(7) 0.4397(3) 0.098(2) Uani 1 1 d .

loop_
_atom_site_aniso_label
_atom_site_aniso_U_11
_atom_site_aniso_U_22
_atom_site_aniso_U_33
_atom_site_aniso_U_23
_atom_site_aniso_U_13
_atom_site_aniso_U_12
C1 0.025(3) 0.030(3) 0.031(3) -0.003(2) 0.004(2) -0.003(2)
C2 0.027(3) 0.024(3) 0.029(3) 0.001(2) 0.003(2) -0.002(2)
C3 0.024(3) 0.021(3) 0.028(3) 0.001(2) 0.002(2) 0.001(2)
C4 0.031(3) 0.023(3) 0.028(3) 0.003(2) 0.001(2) -0.010(2)
C5 0.024(3) 0.027(3) 0.027(3) 0.001(2) 0.000(2) -0.010(2)
C6 0.037(3) 0.027(3) 0.030(3) 0.005(2) -0.002(3) 0.003(2)
C7 0.037(3) 0.035(3) 0.028(3) -0.006(3) 0.005(3) -0.003(3)
C8 0.062(4) 0.027(3) 0.031(4) -0.003(3) 0.002(3) -0.015(3)
C9 0.052(4) 0.033(3) 0.031(3) 0.002(3) 0.010(3) -0.010(3)
C10 0.029(3) 0.029(3) 0.031(3) 0.002(2) -0.002(2) 0.000(2)
C11 0.031(3) 0.031(3) 0.034(3) 0.002(3) -0.005(3) 0.005(2)
C12 0.026(3) 0.031(3) 0.039(3) 0.004(3) -0.002(3) -0.007(2)
C13 0.030(3) 0.034(3) 0.031(3) 0.006(3) -0.006(3) -0.001(2)
C14 0.042(4) 0.045(4) 0.048(4) 0.015(3) -0.016(3) -0.009(3)
C15 0.052(4) 0.031(3) 0.036(4) 0.011(3) -0.012(3) -0.010(3)
C16 0.053(4) 0.028(3) 0.038(4) 0.003(3) 0.009(3) 0.004(3)
C17 0.042(4) 0.043(4) 0.043(4) 0.005(3) 0.006(3) 0.004(3)
C18 0.050(4) 0.038(4) 0.047(4) -0.004(3) 0.006(3) 0.007(3)
C19 0.050(4) 0.026(3) 0.042(4) 0.004(3) 0.009(3) 0.007(3)
C20 0.034(3) 0.039(4) 0.057(4) 0.007(3) 0.005(3) 0.007(3)
C21 0.046(4) 0.030(3) 0.041(4) 0.005(3) 0.009(3) 0.000(3)
C22 0.050(4) 0.029(3) 0.037(4) 0.001(3) 0.017(3) 0.006(3)
C23 0.058(5) 0.037(4) 0.042(4) 0.010(3) 0.013(3) 0.020(3)
Cd1 0.0229(2) 0.0248(2) 0.02611(18) -0.0004(2) -0.00091(17) -0.00302(16)
N1 0.040(3) 0.025(3) 0.029(3) 0.001(2) 0.002(2) -0.004(2)
N2 0.035(3) 0.023(2) 0.024(2) 0.004(2) 0.004(2) -0.007(2)
N3 0.027(2) 0.026(2) 0.030(3) 0.005(2) -0.008(2) -0.0001(19)
N4 0.025(2) 0.023(2) 0.026(2) 0.0030(19) 0.0007(19) -0.0070(18)
N5 0.035(3) 0.041(3) 0.037(3) 0.000(2) -0.006(2) -0.007(2)
N6 0.029(2) 0.024(2) 0.024(3) 0.005(2) 0.0010(19) -0.0040(18)
O1 0.049(3) 0.053(3) 0.051(3) -0.013(2) 0.009(2) 0.014(2)
O2 0.045(3) 0.053(3) 0.058(3) -0.004(2) -0.002(2) 0.017(2)
O3 0.086(4) 0.045(3) 0.050(3) -0.013(2) 0.013(3) 0.019(3)
O4 0.042(3) 0.063(3) 0.053(3) 0.001(2) 0.012(2) 0.011(2)
O1W 0.071(4) 0.099(5) 0.072(4) -0.019(4) 0.003(3) -0.002(3)
O2W 0.097(5) 0.072(4) 0.125(6) -0.028(4) -0.044(5) 0.016(3)

loop_
_atom_type_symbol
_atom_type_description
_atom_type_scat_dispersion_real
_atom_type_scat_dispersion_imag
_atom_type_scat_source
C C 0.0033 0.0016 'International Tables Vol C Tables 4.2.6.8 and 6.1.1.4'
H H 0.0000 0.0000 'International Tables Vol C Tables 4.2.6.8 and 6.1.1.4'
N N 0.0061 0.0033 'International Tables Vol C Tables 4.2.6.8 and 6.1.1.4'
O O 0.0106 0.0060 'International Tables Vol C Tables 4.2.6.8 and 6.1.1.4'
Cd Cd -0.8075 1.2024 'International Tables Vol C Tables 4.2.6.8 and 6.1.1.4'

loop_
_geom_angle_atom_site_label_1
_geom_angle_atom_site_label_2
_geom_angle_atom_site_label_3
_geom_angle
_geom_angle_site_symmetry_1
_geom_angle_site_symmetry_3
C2 C1 C6 122.0(5) . .
C2 C1 N2 119.2(5) . .
C6 C1 N2 118.8(5) . .
C1 C2 C3 118.7(5) . .
C1 C2 H6A 120.6 . .
C3 C2 H6A 120.6 . .
C2 C3 C4 121.3(5) . .
C2 C3 N4 119.9(5) . .
C4 C3 N4 118.8(4) . .
C3 C4 C5 118.8(5) . .
C3 C4 H4A 120.6 . .
C5 C4 H4A 120.6 . .
C6 C5 N6 120.7(5) . .
C6 C5 C4 120.3(5) . .
N6 C5 C4 119.0(5) . .
C5 C6 C1 118.8(5) . .
C5 C6 H2A 120.6 . .
C1 C6 H2A 120.6 . .
N1 C7 N2 111.4(5) . .
N1 C7 H9A 124.3 . .
N2 C7 H9A 124.3 . .
C9 C8 N1 110.6(5) . .
C9 C8 H8A 124.7 . .
N1 C8 H8A 124.7 . .
C8 C9 N2 106.3(5) . .
C8 C9 H7A 126.9 . .
N2 C9 H7A 126.9 . .
N3 C10 N4 112.0(5) . .
N3 C10 H15A 124.0 . .
N4 C10 H15A 124.0 . .
N3 C11 C12 109.2(5) . .
N3 C11 H14A 125.4 . .
C12 C11 H14A 125.4 . .
N4 C12 C11 106.4(5) . .
N4 C12 H13A 126.8 . .
C11 C12 H13A 126.8 . .
N5 C13 N6 113.3(5) . .
N5 C13 H12A 123.4 . .
N6 C13 H12A 123.4 . .
C15 C14 N5 108.7(5) . .
C15 C14 H11A 125.6 . .
N5 C14 H11A 125.6 . .
C14 C15 N6 107.7(5) . .
C14 C15 H10A 126.2 . .
N6 C15 H10A 126.2 . .
C17 C16 C21 120.0(6) . .
C17 C16 C22 120.7(6) . .
C21 C16 C22 119.2(6) . .
C16 C17 C18 120.0(6) . .
C16 C17 H17A 120.0 . .
C18 C17 H17A 120.0 . .
C19 C18 C17 120.7(6) . .
C19 C18 H18A 119.7 . .
C17 C18 H18A 119.7 . .
C18 C19 C20 118.8(6) . .
C18 C19 C23 120.4(6) . .
C20 C19 C23 120.7(6) . .
C21 C20 C19 120.6(6) . .
C21 C20 H20A 119.7 . .
C19 C20 H20A 119.7 . .
C20 C21 C16 119.9(6) . .
C20 C21 H21A 120.1 . .
C16 C21 H21A 120.1 . .
O2 C22 O1 121.6(6) . .
O2 C22 C16 120.4(6) . .
O1 C22 C16 118.0(6) . .
O3 C23 O4 123.1(6) . .
O3 C23 C19 119.1(7) . .
O4 C23 C19 117.7(6) . .
N1 Cd1 N3 95.60(17) . 3_664
N1 Cd1 O1 97.00(17) . .
N3 Cd1 O1 133.89(16) 3_664 .
N1 Cd1 N5 167.92(17) . 1_665
N3 Cd1 N5 95.22(17) 3_664 1_665
O1 Cd1 N5 79.23(17) . 1_665
N1 Cd1 O4 86.61(16) . 4_585
N3 Cd1 O4 135.21(16) 3_664 4_585
O1 Cd1 O4 89.76(16) . 4_585
N5 Cd1 O4 81.93(16) 1_665 4_585
N1 Cd1 O3 100.07(17) . 4_585
N3 Cd1 O3 83.89(16) 3_664 4_585
O1 Cd1 O3 136.38(16) . 4_585
N5 Cd1 O3 75.78(17) 1_665 4_585
O4 Cd1 O3 51.92(16) 4_585 4_585
N1 Cd1 O2 96.92(16) . .
N3 Cd1 O2 82.34(15) 3_664 .
O1 Cd1 O2 52.19(14) . .
N5 Cd1 O2 89.83(16) 1_665 .
O4 Cd1 O2 141.95(16) 4_585 .
O3 Cd1 O2 159.05(16) 4_585 .
C7 N1 C8 105.1(5) . .
C7 N1 Cd1 134.7(4) . .
C8 N1 Cd1 120.3(4) . .
C7 N2 C9 106.7(4) . .
C7 N2 C1 128.0(5) . .
C9 N2 C1 125.3(5) . .
C10 N3 C11 105.8(5) . .
C10 N3 Cd1 128.1(4) . 4_465
C11 N3 Cd1 125.9(4) . 4_465
C10 N4 C12 106.5(4) . .
C10 N4 C3 127.2(5) . .
C12 N4 C3 126.3(4) . .
C13 N5 C14 104.3(5) . .
C13 N5 Cd1 111.7(4) . 1_445
C14 N5 Cd1 125.7(4) . 1_445
C13 N6 C15 106.0(4) . .
C13 N6 C5 128.2(5) . .
C15 N6 C5 125.4(4) . .
C22 O1 Cd1 99.5(4) . .
C22 O2 Cd1 85.9(4) . .
C23 O3 Cd1 90.0(4) . 3_854
C23 O4 Cd1 92.1(4) . 3_854

loop_
_geom_bond_atom_site_label_1
_geom_bond_atom_site_label_2
_geom_bond_distance
_geom_bond_site_symmetry_2
C1 C2 1.372(7) .
C1 C6 1.382(8) .
C1 N2 1.430(7) .
C2 C3 1.374(7) .
C2 H6A 0.9300 .
C3 C4 1.388(7) .
C3 N4 1.435(6) .
C4 C5 1.398(7) .
C4 H4A 0.9300 .
C5 C6 1.383(7) .
C5 N6 1.396(6) .
C6 H2A 0.9300 .
C7 N1 1.315(7) .
C7 N2 1.344(7) .
C7 H9A 0.9300 .
C8 C9 1.336(8) .
C8 N1 1.361(7) .
C8 H8A 0.9300 .
C9 N2 1.363(7) .
C9 H7A 0.9300 .
C10 N3 1.303(7) .
C10 N4 1.352(7) .
C10 H15A 0.9300 .
C11 N3 1.363(7) .
C11 C12 1.370(8) .
C11 H14A 0.9300 .
C12 N4 1.356(7) .
C12 H13A 0.9300 .
C13 N5 1.315(7) .
C13 N6 1.334(6) .
C13 H12A 0.9300 .
C14 C15 1.346(8) .
C14 N5 1.403(8) .
C14 H11A 0.9300 .
C15 N6 1.371(7) .
C15 H10A 0.9300 .
C16 C17 1.360(9) .
C16 C21 1.394(9) .
C16 C22 1.511(8) .
C17 C18 1.400(8) .
C17 H17A 0.9300 .
C18 C19 1.370(9) .
C18 H18A 0.9300 .
C19 C20 1.400(9) .
C19 C23 1.522(8) .
C20 C21 1.373(8) .
C20 H20A 0.9300 .
C21 H21A 0.9300 .
C22 O2 1.237(7) .
C22 O1 1.262(7) .
C23 O3 1.222(8) .
C23 O4 1.244(8) .
Cd1 N1 2.272(5) .
Cd1 N3 2.278(4) 3_664
Cd1 O1 2.308(4) .
Cd1 N5 2.440(5) 1_665
Cd1 O4 2.447(5) 4_585
Cd1 O3 2.504(5) 4_585
Cd1 O2 2.612(5) .
N3 Cd1 2.278(4) 4_465
N5 Cd1 2.440(5) 1_445
O3 Cd1 2.504(5) 3_854
O4 Cd1 2.447(5) 3_854

loop_
_geom_torsion_atom_site_label_1
_geom_torsion_atom_site_label_2
_geom_torsion_atom_site_label_3
_geom_torsion_atom_site_label_4
_geom_torsion
_geom_torsion_site_symmetry_1
_geom_torsion_site_symmetry_4
C6 C1 C2 C3 1.2(8) . .
N2 C1 C2 C3 -179.8(5) . .
C1 C2 C3 C4 0.3(8) . .
C1 C2 C3 N4 179.7(5) . .
C2 C3 C4 C5 -2.6(8) . .
N4 C3 C4 C5 178.0(5) . .
C3 C4 C5 C6 3.5(8) . .
C3 C4 C5 N6 -175.0(5) . .
N6 C5 C6 C1 176.4(5) . .
C4 C5 C6 C1 -2.1(8) . .
C2 C1 C6 C5 -0.3(8) . .
N2 C1 C6 C5 -179.3(5) . .
N1 C8 C9 N2 0.5(7) . .
N3 C11 C12 N4 -1.1(7) . .
N5 C14 C15 N6 -1.8(7) . .
C21 C16 C17 C18 0.2(10) . .
C22 C16 C17 C18 -179.7(5) . .
C16 C17 C18 C19 -3.1(10) . .
C17 C18 C19 C20 3.7(9) . .
C17 C18 C19 C23 -172.6(6) . .
C18 C19 C20 C21 -1.6(9) . .
C23 C19 C20 C21 174.7(6) . .
C19 C20 C21 C16 -1.2(9) . .
C17 C16 C21 C20 1.9(9) . .
C22 C16 C21 C20 -178.1(5) . .
C17 C16 C22 O2 -23.0(9) . .
C21 C16 C22 O2 157.1(6) . .
C17 C16 C22 O1 155.9(6) . .
C21 C16 C22 O1 -24.0(8) . .
C18 C19 C23 O3 -18.6(9) . .
C20 C19 C23 O3 165.2(6) . .
C18 C19 C23 O4 157.1(6) . .
C20 C19 C23 O4 -19.2(9) . .
N2 C7 N1 C8 0.0(7) . .
N2 C7 N1 Cd1 178.8(4) . .
C9 C8 N1 C7 -0.3(7) . .
C9 C8 N1 Cd1 -179.3(4) . .
N3 Cd1 N1 C7 78.2(5) 3_664 .
O1 Cd1 N1 C7 -57.3(5) . .
N5 Cd1 N1 C7 -128.3(8) 1_665 .
O4 Cd1 N1 C7 -146.7(5) 4_585 .
O3 Cd1 N1 C7 163.0(5) 4_585 .
O2 Cd1 N1 C7 -4.7(5) . .
N3 Cd1 N1 C8 -103.1(5) 3_664 .
O1 Cd1 N1 C8 121.3(5) . .
N5 Cd1 N1 C8 50.4(10) 1_665 .
O4 Cd1 N1 C8 32.0(5) 4_585 .
O3 Cd1 N1 C8 -18.4(5) 4_585 .
O2 Cd1 N1 C8 173.9(4) . .
N1 C7 N2 C9 0.3(7) . .
N1 C7 N2 C1 -178.2(5) . .
C8 C9 N2 C7 -0.5(7) . .
C8 C9 N2 C1 178.1(5) . .
C2 C1 N2 C7 121.9(6) . .
C6 C1 N2 C7 -59.1(8) . .
C2 C1 N2 C9 -56.4(8) . .
C6 C1 N2 C9 122.6(6) . .
N4 C10 N3 C11 -1.2(6) . .
N4 C10 N3 Cd1 174.1(3) . 4_465
C12 C11 N3 C10 1.4(6) . .
C12 C11 N3 Cd1 -174.0(4) . 4_465
N3 C10 N4 C12 0.5(6) . .
N3 C10 N4 C3 -178.9(5) . .
C11 C12 N4 C10 0.4(6) . .
C11 C12 N4 C3 179.8(5) . .
C2 C3 N4 C10 158.3(5) . .
C4 C3 N4 C10 -22.3(8) . .
C2 C3 N4 C12 -21.0(8) . .
C4 C3 N4 C12 158.4(5) . .
N6 C13 N5 C14 -0.2(7) . .
N6 C13 N5 Cd1 -138.7(4) . 1_445
C15 C14 N5 C13 1.2(7) . .
C15 C14 N5 Cd1 132.0(5) . 1_445
N5 C13 N6 C15 -0.9(7) . .
N5 C13 N6 C5 172.4(5) . .
C14 C15 N6 C13 1.6(7) . .
C14 C15 N6 C5 -171.9(5) . .
C6 C5 N6 C13 162.2(6) . .
C4 C5 N6 C13 -19.3(8) . .
C6 C5 N6 C15 -25.7(8) . .
C4 C5 N6 C15 152.8(5) . .
O2 C22 O1 Cd1 -9.7(7) . .
C16 C22 O1 Cd1 171.4(4) . .
N1 Cd1 O1 C22 98.3(4) . .
N3 Cd1 O1 C22 -6.5(5) 3_664 .
N5 Cd1 O1 C22 -93.3(4) 1_665 .
O4 Cd1 O1 C22 -175.2(4) 4_585 .
O3 Cd1 O1 C22 -149.1(4) 4_585 .
O2 Cd1 O1 C22 4.9(3) . .
O1 C22 O2 Cd1 8.5(6) . .
C16 C22 O2 Cd1 -172.7(5) . .
N1 Cd1 O2 C22 -98.5(4) . .
N3 Cd1 O2 C22 166.8(4) 3_664 .
O1 Cd1 O2 C22 -5.0(3) . .
N5 Cd1 O2 C22 71.5(4) 1_665 .
O4 Cd1 O2 C22 -5.1(5) 4_585 .
O3 Cd1 O2 C22 117.5(5) 4_585 .
O4 C23 O3 Cd1 -17.4(6) . 3_854
C19 C23 O3 Cd1 158.0(5) . 3_854
O3 C23 O4 Cd1 17.9(7) . 3_854
C19 C23 O4 Cd1 -157.6(5) . 3_854
